data_7200643
loop_
_publ_author_name
'Yamanaka, Shoji'
'Yasunaga, Toshihiro'
'Yamaguchi, Kosuke'
'Tagawa, Masahiro'

_publ_section_title
;
 Structure and superconductivity of the intercalation compounds of TiNCl
 with pyridine and alkali metals as intercalants
;
_journal_issue 17
_journal_name_full 'Journal of Materials Chemistry'
_journal_page_first 2573
_journal_paper_doi 10.1039/b819541b
_journal_volume 19
_journal_year 2009
_space_group_IT_number 1
_symmetry_cell_setting triclinic
_symmetry_Int_Tables_number 1
_symmetry_space_group_name_Hall 'P 1'
_symmetry_space_group_name_H-M 'P 1'
_audit_creation_date 2008-10-12
_audit_creation_method 'Materials Studio'
_cell_angle_alpha 90.0000
_cell_angle_beta 90.0000
_cell_angle_gamma 90.0000
_cell_length_a 7.9516
_cell_length_b 6.5588
_cell_length_c 27.0024
_cell_volume 1408.255
_cod_data_source_file b819541b.txt
_cod_data_source_block Py-TiNCl_Supercell_2x2x1
_cod_original_sg_symbol_H-M P1
_cod_database_code 7200643

loop_
_symmetry_equiv_pos_as_xyz
x,y,z

loop_
_atom_site_label
_atom_site_type_symbol
_atom_site_fract_x
_atom_site_fract_y
_atom_site_fract_z
_atom_site_U_iso_or_equiv
_atom_site_adp_type
_atom_site_occupancy
Ti1 Ti -0.00049 0.19819 0.02426 0.00000 Uiso 1.00
Ti2 Ti -0.00051 0.69801 0.02433 0.00000 Uiso 1.00
Ti3 Ti 0.49890 0.19771 0.02367 0.00000 Uiso 1.00
Ti4 Ti 0.49901 0.69777 0.02380 0.00000 Uiso 1.00
Ti5 Ti 0.24719 0.26549 0.52102 0.00000 Uiso 1.00
Ti6 Ti 0.24658 0.76332 0.52131 0.00000 Uiso 1.00
Ti7 Ti 0.74609 0.26482 0.52123 0.00000 Uiso 1.00
Ti8 Ti 0.74628 0.76415 0.52150 0.00000 Uiso 1.00
Ti9 Ti 0.24908 -0.05291 -0.03190 0.00000 Uiso 1.00
Ti10 Ti 0.24895 0.44749 -0.03186 0.00000 Uiso 1.00
Ti11 Ti 0.74972 -0.05219 -0.03154 0.00000 Uiso 1.00
Ti12 Ti 0.74995 0.44767 -0.03149 0.00000 Uiso 1.00
Ti13 Ti 0.49609 0.01386 0.46540 0.00000 Uiso 1.00
Ti14 Ti 0.49730 0.51463 0.46523 0.00000 Uiso 1.00
Ti15 Ti 0.99678 0.01414 0.46580 0.00000 Uiso 1.00
Ti16 Ti 0.99634 0.51416 0.46576 0.00000 Uiso 1.00
N17 N -0.00054 -0.05248 -0.01693 0.00000 Uiso 1.00
N18 N -0.00055 0.44781 -0.01708 0.00000 Uiso 1.00
N19 N 0.49927 -0.05215 -0.01754 0.00000 Uiso 1.00
N20 N 0.49923 0.44789 -0.01773 0.00000 Uiso 1.00
N21 N 0.24661 0.01437 0.48005 0.00000 Uiso 1.00
N22 N 0.24658 0.51431 0.47961 0.00000 Uiso 1.00
N23 N 0.74667 0.01417 0.48029 0.00000 Uiso 1.00
N24 N 0.74636 0.51446 0.47982 0.00000 Uiso 1.00
Cl25 Cl 0.00208 -0.05318 0.09103 0.00000 Uiso 1.00
Cl26 Cl 0.00292 0.44624 0.09112 0.00000 Uiso 1.00
Cl27 Cl 0.49530 -0.05197 0.09054 0.00000 Uiso 1.00
Cl28 Cl 0.49905 0.44807 0.09034 0.00000 Uiso 1.00
Cl29 Cl 0.24850 0.01349 0.58809 0.00000 Uiso 1.00
Cl30 Cl 0.24993 0.51458 0.58785 0.00000 Uiso 1.00
Cl31 Cl 0.74528 0.01411 0.58826 0.00000 Uiso 1.00
Cl32 Cl 0.74249 0.51415 0.58813 0.00000 Uiso 1.00
N33 N 0.24954 0.19826 0.00938 0.00000 Uiso 1.00
N34 N 0.24957 0.69764 0.00931 0.00000 Uiso 1.00
N35 N 0.74951 0.19823 0.00982 0.00000 Uiso 1.00
N36 N 0.74937 0.69745 0.00994 0.00000 Uiso 1.00
N37 N 0.49648 0.26490 0.50664 0.00000 Uiso 1.00
N38 N 0.49652 0.76380 0.50657 0.00000 Uiso 1.00
N39 N 0.99665 0.26520 0.50709 0.00000 Uiso 1.00
N40 N 0.99669 0.76361 0.50724 0.00000 Uiso 1.00
Cl41 Cl 0.24810 0.19815 -0.09872 0.00000 Uiso 1.00
Cl42 Cl 0.24807 0.69857 -0.09879 0.00000 Uiso 1.00
Cl43 Cl 0.75099 0.19718 -0.09834 0.00000 Uiso 1.00
Cl44 Cl 0.74925 0.69779 -0.09822 0.00000 Uiso 1.00
Cl45 Cl 0.49696 0.26379 0.39857 0.00000 Uiso 1.00
Cl46 Cl 0.49521 0.76507 0.39864 0.00000 Uiso 1.00
Cl47 Cl 0.99834 0.26416 0.39898 0.00000 Uiso 1.00
Cl48 Cl 0.99560 0.76567 0.39883 0.00000 Uiso 1.00
H49 H 0.22103 0.48478 0.32215 0.00000 Uiso 1.00
C50 C 0.23205 0.52169 0.28259 0.00000 Uiso 1.00
C51 C 0.28280 0.37513 0.24864 0.00000 Uiso 1.00
C52 C 0.29476 0.42972 0.19908 0.00000 Uiso 1.00
N53 N 0.26023 0.61576 0.18225 0.00000 Uiso 1.00
C54 C 0.21122 0.75546 0.21501 0.00000 Uiso 1.00
C55 C 0.19506 0.71607 0.26537 0.00000 Uiso 1.00
H56 H 0.31455 0.21929 0.26031 0.00000 Uiso 1.00
H57 H 0.33466 0.31697 0.17114 0.00000 Uiso 1.00
H58 H 0.18298 0.90825 0.20009 0.00000 Uiso 1.00
H59 H 0.15288 0.83641 0.29083 0.00000 Uiso 1.00
H60 H 1.03243 0.49324 0.67357 0.00000 Uiso 1.00
C61 C 1.02256 0.48488 0.71410 0.00000 Uiso 1.00
C62 C 0.98701 0.65747 0.74197 0.00000 Uiso 1.00
C63 C 0.97734 0.63904 0.79312 0.00000 Uiso 1.00
N64 N 0.99951 0.46371 0.81703 0.00000 Uiso 1.00
C65 C 1.03304 0.29885 0.79008 0.00000 Uiso 1.00
C66 C 1.04640 0.30156 0.73878 0.00000 Uiso 1.00
H67 H 0.96636 0.80622 0.72431 0.00000 Uiso 1.00
H68 H 0.94958 0.77312 0.81638 0.00000 Uiso 1.00
H69 H 1.05096 0.15568 0.81083 0.00000 Uiso 1.00
H70 H 1.07617 0.16106 0.71845 0.00000 Uiso 1.00
H71 H 0.73560 0.48794 0.17216 0.00000 Uiso 1.00
C72 C 0.73865 0.49310 0.21282 0.00000 Uiso 1.00
C73 C 0.71624 0.67566 0.23795 0.00000 Uiso 1.00
C74 C 0.72191 0.67441 0.28936 0.00000 Uiso 1.00
N75 N 0.74644 0.50639 0.31600 0.00000 Uiso 1.00
C76 C 0.76689 0.33179 0.29166 0.00000 Uiso 1.00
C77 C 0.76485 0.31725 0.24036 0.00000 Uiso 1.00
H78 H 0.69372 0.81863 0.21785 0.00000 Uiso 1.00
H79 H 0.70530 0.81686 0.31049 0.00000 Uiso 1.00
H80 H 0.78653 0.19500 0.31470 0.00000 Uiso 1.00
H81 H 0.78362 0.16891 0.22232 0.00000 Uiso 1.00
H82 H 0.48949 0.40780 0.82774 0.00000 Uiso 1.00
C83 C 0.48877 0.43658 0.78765 0.00000 Uiso 1.00
C84 C 0.54262 0.28793 0.75459 0.00000 Uiso 1.00
C85 C 0.53905 0.33164 0.70426 0.00000 Uiso 1.00
N86 N 0.48636 0.50928 0.68608 0.00000 Uiso 1.00
C87 C 0.43486 0.65081 0.71798 0.00000 Uiso 1.00
C88 C 0.43381 0.62214 0.76897 0.00000 Uiso 1.00
H89 H 0.58808 0.13905 0.76765 0.00000 Uiso 1.00
H90 H 0.58107 0.21741 0.67690 0.00000 Uiso 1.00
H91 H 0.39166 0.79617 0.70179 0.00000 Uiso 1.00
H92 H 0.38868 0.74352 0.79369 0.00000 Uiso 1.00

loop_
_geom_bond_atom_site_label_1
_geom_bond_atom_site_label_2
_geom_bond_distance
_geom_bond_site_symmetry_2
_ccdc_geom_bond_type
Ti1 N17 1.984 . S
Ti1 N18 1.981 . S
Ti1 Cl25 2.442 . S
Ti1 Cl26 2.429 . S
Ti1 N33 2.014 . S
Ti1 N35 2.011 1_455 S
Ti2 N18 1.985 . S
Ti2 Cl26 2.444 . S
Ti2 N34 2.015 . S
Ti2 N17 1.979 1_565 S
Ti2 Cl25 2.429 1_565 S
Ti2 N36 2.012 1_455 S
Ti3 N19 1.980 . S
Ti3 N20 1.985 . S
Ti3 Cl27 2.437 . S
Ti3 Cl28 2.436 . S
Ti3 N35 2.013 . S
Ti3 N33 2.005 . S
Ti4 N20 1.985 . S
Ti4 Cl28 2.430 . S
Ti4 N36 2.011 . S
Ti4 N34 2.007 . S
Ti4 N19 1.983 1_565 S
Ti4 Cl27 2.437 1_565 S
Ti5 N21 1.983 . S
Ti5 N22 1.977 . S
Ti5 Cl29 2.451 . S
Ti5 Cl30 2.433 . S
Ti5 N37 2.005 . S
Ti5 N39 2.013 1_455 S
Ti6 N22 1.983 . S
Ti6 Cl30 2.426 . S
Ti6 N38 2.012 . S
Ti6 N21 1.987 1_565 S
Ti6 Cl29 2.437 1_565 S
Ti6 N40 2.008 1_455 S
Ti7 N23 1.980 . S
Ti7 N24 1.982 . S
Ti7 Cl31 2.444 . S
Ti7 Cl32 2.436 . S
Ti7 N39 2.014 . S
Ti7 N37 2.009 . S
Ti8 N24 1.986 . S
Ti8 Cl32 2.433 . S
Ti8 N40 2.013 . S
Ti8 N38 2.012 . S
Ti8 N23 1.981 1_565 S
Ti8 Cl31 2.436 1_565 S
Ti9 N33 1.988 . S
Ti9 Cl41 2.442 . S
Ti9 N17 2.011 . S
Ti9 N19 2.012 . S
Ti9 N34 1.978 1_545 S
Ti9 Cl42 2.432 1_545 S
Ti10 N33 1.977 . S
Ti10 N34 1.981 . S
Ti10 Cl41 2.435 . S
Ti10 Cl42 2.444 . S
Ti10 N18 2.009 . S
Ti10 N20 2.012 . S
Ti11 N35 1.985 . S
Ti11 Cl43 2.434 . S
Ti11 N19 2.012 . S
Ti11 N36 1.987 1_545 S
Ti11 Cl44 2.434 1_545 S
Ti11 N17 2.010 1_655 S
Ti12 N35 1.979 . S
Ti12 N36 1.983 . S
Ti12 Cl43 2.440 . S
Ti12 Cl44 2.436 . S
Ti12 N20 2.013 . S
Ti12 N18 2.007 1_655 S
Ti13 N37 1.987 . S
Ti13 Cl45 2.437 . S
Ti13 N21 2.008 . S
Ti13 N23 2.018 . S
Ti13 N38 1.980 1_545 S
Ti13 Cl46 2.431 1_545 S
Ti14 N37 1.982 . S
Ti14 N38 1.978 . S
Ti14 Cl45 2.438 . S
Ti14 Cl46 2.435 . S
Ti14 N22 2.016 . S
Ti14 N24 2.004 . S
Ti15 N39 1.988 . S
Ti15 Cl47 2.437 . S
Ti15 N23 2.012 . S
Ti15 N40 1.987 1_545 S
Ti15 Cl48 2.433 1_545 S
Ti15 N21 2.009 1_655 S
Ti16 N39 1.977 . S
Ti16 N40 1.982 . S
Ti16 Cl47 2.436 . S
Ti16 Cl48 2.446 . S
Ti16 N24 2.009 . S
Ti16 N22 2.010 1_655 S
N17 Ti2 1.979 1_545 S
N17 Ti11 2.010 1_455 S
N18 Ti12 2.007 1_455 S
N19 Ti4 1.983 1_545 S
N21 Ti6 1.987 1_545 S
N21 Ti15 2.009 1_455 S
N22 Ti16 2.010 1_455 S
N23 Ti8 1.981 1_545 S
Cl25 Ti2 2.429 1_545 S
Cl27 Ti4 2.437 1_545 S
Cl29 Ti6 2.437 1_545 S
Cl31 Ti8 2.436 1_545 S
N34 Ti9 1.978 1_565 S
N35 Ti1 2.011 1_655 S
N36 Ti2 2.012 1_655 S
N36 Ti11 1.987 1_565 S
N38 Ti13 1.980 1_565 S
N39 Ti5 2.013 1_655 S
N40 Ti6 2.008 1_655 S
N40 Ti15 1.987 1_565 S
Cl42 Ti9 2.432 1_565 S
Cl44 Ti11 2.434 1_565 S
Cl46 Ti13 2.431 1_565 S
Cl48 Ti15 2.433 1_565 S
H49 C50 1.099 . S
C50 C51 1.387 . S
C50 C55 1.387 . D
C51 C52 1.388 . D
C51 H56 1.098 . S
C52 N53 1.330 . S
C52 H57 1.102 . S
N53 C54 1.331 . D
C54 C55 1.390 . S
C54 H58 1.102 . S
C55 H59 1.098 . S
H60 C61 1.098 . S
C61 C62 1.387 . S
C61 C66 1.387 . D
C62 C63 1.388 . D
C62 H67 1.098 . S
C63 N64 1.330 . S
C63 H68 1.102 . S
N64 C65 1.329 . D
C65 C66 1.389 . S
C65 H69 1.102 . S
C66 H70 1.098 . S
H71 C72 1.098 . S
C72 C73 1.387 . S
C72 C77 1.387 . D
C73 C74 1.389 . D
C73 H78 1.097 . S
C74 N75 1.330 . S
C74 H79 1.102 . S
N75 C76 1.330 . D
C76 C77 1.388 . S
C76 H80 1.102 . S
C77 H81 1.098 . S
H82 C83 1.099 . S
C83 C84 1.388 . S
C83 C88 1.386 . D
C84 C85 1.389 . D
C84 H89 1.098 . S
C85 N86 1.330 . S
C85 H90 1.103 . S
N86 C87 1.330 . D
C87 C88 1.389 . S
C87 H91 1.102 . S
C88 H92 1.098 . S
